data_2013458
loop_
_publ_author_name
'Bats, Jan W.'
'Ma, Kuangbiao'
'Wagner, Matthias'

_publ_section_title
;
 The twinned structure of ferricenyltrifluoroborate
;
_journal_issue 9
_journal_name_full 'Acta Crystallographica Section C'
_journal_page_first m355
_journal_page_last m357
_journal_paper_doi 10.1107/S0108270103016895
_journal_volume 59
_journal_year 2003
_chemical_formula_iupac '[Fe (C5 H5) (C5 H4 B F3)]'
_chemical_formula_moiety 'C10 H9 B F3 Fe'
_chemical_formula_sum 'C10 H9 B F3 Fe'
_chemical_formula_weight 252.83
_chemical_name_systematic
;
 ferricenyltrifluoroborate
;
_space_group_IT_number 14
_symmetry_cell_setting monoclinic
_symmetry_space_group_name_Hall '-P 2yn'
_symmetry_space_group_name_H-M 'P 1 21/n 1'
_atom_sites_solution_hydrogens geom
_atom_sites_solution_primary direct
_atom_sites_solution_secondary difmap
_audit_creation_method SHELXL-97
_cell_angle_alpha 90.00
_cell_angle_beta 100.290(13)
_cell_angle_gamma 90.00
_cell_formula_units_Z 4
_cell_length_a 6.8603(10)
_cell_length_b 11.248(2)
_cell_length_c 12.804(3)
_cell_measurement_reflns_used 118
_cell_measurement_temperature 146(2)
_cell_measurement_theta_max 23
_cell_measurement_theta_min 3
_cell_volume 972.1(3)
_computing_cell_refinement SMART
_computing_data_collection 'SMART (Siemens, 1995)'
_computing_data_reduction 'SAINT (Siemens, 1995)'
_computing_molecular_graphics 'XP in SHELXTL (Sheldrick, 1996)'
_computing_publication_material SHELXL97
_computing_structure_refinement 'SHELXL97 (Sheldrick, 1997)'
_computing_structure_solution 'SHELXS97 (Sheldrick, 1997)'
_diffrn_ambient_temperature 146(2)
_diffrn_measured_fraction_theta_full 0.985
_diffrn_measured_fraction_theta_max 0.957
_diffrn_measurement_device_type SIEMENS_SMART_1K_CCD
_diffrn_measurement_method \w
_diffrn_radiation_monochromator graphite
_diffrn_radiation_source 'normal-focus sealed tube'
_diffrn_radiation_type MoK\a
_diffrn_radiation_wavelength 0.71073
_diffrn_reflns_av_R_equivalents 0.046
_diffrn_reflns_av_sigmaI/netI 0.038
_diffrn_reflns_limit_h_max 10
_diffrn_reflns_limit_h_min -9
_diffrn_reflns_limit_k_max 16
_diffrn_reflns_limit_k_min -16
_diffrn_reflns_limit_l_max 18
_diffrn_reflns_limit_l_min -18
_diffrn_reflns_number 20212
_diffrn_reflns_theta_full 31.0
_diffrn_reflns_theta_max 32.0
_diffrn_reflns_theta_min 2.4
_diffrn_standards_decay_% 0.0
_diffrn_standards_interval_time 600
_diffrn_standards_number 385
_exptl_absorpt_coefficient_mu 1.552
_exptl_absorpt_correction_T_max 0.886
_exptl_absorpt_correction_T_min 0.596
_exptl_absorpt_correction_type numerical
_exptl_absorpt_process_details 'SHELXTL (Sheldrick, 1996)'
_exptl_crystal_colour black
_exptl_crystal_density_diffrn 1.728
_exptl_crystal_density_method 'not measured'
_exptl_crystal_description rod
_exptl_crystal_F_000 508
_exptl_crystal_size_max 0.45
_exptl_crystal_size_mid 0.12
_exptl_crystal_size_min 0.08
_refine_diff_density_max 0.495
_refine_diff_density_min -0.577
_refine_ls_extinction_method none
_refine_ls_goodness_of_fit_ref 1.296
_refine_ls_hydrogen_treatment constr
_refine_ls_matrix_type full
_refine_ls_number_parameters 137
_refine_ls_number_reflns 5254
_refine_ls_number_restraints 0
_refine_ls_restrained_S_all 1.296
_refine_ls_R_factor_all 0.0872
_refine_ls_R_factor_gt 0.0663
_refine_ls_shift/su_max 0.002
_refine_ls_shift/su_mean 0.001
_refine_ls_structure_factor_coef Fsqd
_refine_ls_weighting_details 'calc w=1/[\s^2^(Fo^2^)+(0.03P)^2^+P] where P=(Fo^2^+2Fc^2^)/3'
_refine_ls_weighting_scheme calc
_refine_ls_wR_factor_gt 0.1189
_refine_ls_wR_factor_ref 0.1273
_reflns_number_gt 4283
_reflns_number_total 5254
_reflns_threshold_expression I>2\s(I)
_cod_data_source_file gd1265.cif
_cod_data_source_block I
_cod_original_sg_symbol_H-M 'P 21/n'
_cod_database_code 2013458
_cod_database_fobs_code 2013458

loop_
_symmetry_equiv_pos_as_xyz
'x, y, z'
'-x+1/2, y+1/2, -z+1/2'
'-x, -y, -z'
'x-1/2, -y-1/2, z-1/2'

loop_
_atom_site_label
_atom_site_fract_x
_atom_site_fract_y
_atom_site_fract_z
_atom_site_U_iso_or_equiv
_atom_site_adp_type
_atom_site_calc_flag
_atom_site_refinement_flags
_atom_site_occupancy
_atom_site_disorder_assembly
_atom_site_disorder_group
_atom_site_type_symbol
Fe 0.18541(5) 0.24868(3) 0.57430(3) 0.01972(9) Uani d . 1 . . Fe
F1 0.0642(3) -0.04420(15) 0.66658(13) 0.0415(4) Uani d . 1 . . F
F2 0.1561(3) 0.06773(15) 0.81460(13) 0.0385(4) Uani d . 1 . . F
F3 -0.1676(3) 0.02025(17) 0.75898(15) 0.0437(5) Uani d . 1 . . F
C11 -0.0237(3) 0.1719(2) 0.65545(18) 0.0187(4) Uani d . 1 . . C
C12 -0.1016(3) 0.1821(2) 0.5447(2) 0.0237(5) Uani d . 1 . . C
H12 -0.1458 0.1177 0.4985 0.028 Uiso calc R 1 . . H
C13 -0.1027(4) 0.3039(3) 0.5143(2) 0.0324(6) Uani d . 1 . . C
H13 -0.1475 0.3347 0.4451 0.039 Uiso calc R 1 . . H
C14 -0.0250(4) 0.3706(2) 0.6057(2) 0.0312(6) Uani d . 1 . . C
H14 -0.0082 0.4545 0.6089 0.037 Uiso calc R 1 . . H
C15 0.0236(4) 0.2906(2) 0.6920(2) 0.0245(5) Uani d . 1 . . C
H15 0.0788 0.3122 0.7628 0.029 Uiso calc R 1 . . H
C21 0.4318(4) 0.1372(3) 0.5958(3) 0.0377(7) Uani d . 1 . . C
H21 0.4426 0.0638 0.6331 0.045 Uiso calc R 1 . . H
C22 0.3584(4) 0.1529(3) 0.4861(3) 0.0352(7) Uani d . 1 . . C
H22 0.3104 0.0921 0.4367 0.042 Uiso calc R 1 . . H
C23 0.3695(4) 0.2757(3) 0.4633(2) 0.0322(6) Uani d . 1 . . C
H23 0.3307 0.3117 0.3956 0.039 Uiso calc R 1 . . H
C24 0.4477(4) 0.3348(3) 0.5581(2) 0.0341(6) Uani d . 1 . . C
H24 0.4708 0.4179 0.5657 0.041 Uiso calc R 1 . . H
C25 0.4860(4) 0.2498(3) 0.6397(2) 0.0364(7) Uani d . 1 . . C
H25 0.5392 0.2657 0.7120 0.044 Uiso calc R 1 . . H
B 0.0098(4) 0.0513(3) 0.7249(2) 0.0226(5) Uani d . 1 . . B

loop_
_atom_site_aniso_label
_atom_site_aniso_U_11
_atom_site_aniso_U_22
_atom_site_aniso_U_33
_atom_site_aniso_U_12
_atom_site_aniso_U_13
_atom_site_aniso_U_23
Fe 0.01394(14) 0.02361(16) 0.02243(16) -0.00048(14) 0.00548(12) 0.00041(16)
F1 0.0696(13) 0.0244(8) 0.0305(8) 0.0066(9) 0.0093(9) -0.0033(7)
F2 0.0453(10) 0.0344(9) 0.0282(8) -0.0078(8) -0.0144(7) 0.0036(7)
F3 0.0324(9) 0.0475(11) 0.0537(11) -0.0049(8) 0.0143(8) 0.0224(9)
C11 0.0133(9) 0.0244(11) 0.0191(10) -0.0012(8) 0.0049(8) 0.0003(9)
C12 0.0123(10) 0.0352(14) 0.0232(12) -0.0025(9) 0.0020(8) 0.0034(10)
C13 0.0189(12) 0.0441(17) 0.0344(15) 0.0069(11) 0.0052(11) 0.0187(13)
C14 0.0270(13) 0.0242(12) 0.0462(16) 0.0071(10) 0.0167(12) 0.0088(12)
C15 0.0231(11) 0.0250(11) 0.0277(12) 0.0012(9) 0.0113(10) -0.0021(10)
C21 0.0215(13) 0.0393(16) 0.0535(19) 0.0102(12) 0.0105(13) 0.0084(14)
C22 0.0229(13) 0.0373(15) 0.0483(17) -0.0043(11) 0.0142(12) -0.0182(14)
C23 0.0277(13) 0.0421(17) 0.0307(13) -0.0021(11) 0.0155(11) 0.0002(12)
C24 0.0239(13) 0.0363(15) 0.0461(17) -0.0100(11) 0.0175(12) -0.0116(13)
C25 0.0143(10) 0.0597(19) 0.0346(14) 0.0002(13) 0.0028(10) -0.0109(15)
B 0.0234(12) 0.0243(13) 0.0195(12) -0.0015(10) 0.0022(10) 0.0006(10)

loop_
_atom_type_symbol
_atom_type_description
_atom_type_scat_dispersion_real
_atom_type_scat_dispersion_imag
_atom_type_scat_source
C C 0.0033 0.0016 'International Tables Vol C Tables 4.2.6.8 and 6.1.1.4'
H H 0.0000 0.0000 'International Tables Vol C Tables 4.2.6.8 and 6.1.1.4'
B B 0.0013 0.0007 'International Tables Vol C Tables 4.2.6.8 and 6.1.1.4'
F F 0.0171 0.0103 'International Tables Vol C Tables 4.2.6.8 and 6.1.1.4'
Fe Fe 0.3463 0.8444 'International Tables Vol C Tables 4.2.6.8 and 6.1.1.4'

loop_
_geom_angle_atom_site_label_1
_geom_angle_atom_site_label_2
_geom_angle_atom_site_label_3
_geom_angle
C12 Fe C15 66.57(10)
C12 Fe C22 109.19(11)
C15 Fe C22 160.33(12)
C12 Fe C14 66.78(11)
C15 Fe C14 39.84(11)
C22 Fe C14 158.28(13)
C12 Fe C25 156.04(12)
C15 Fe C25 109.01(11)
C22 Fe C25 66.50(12)
C14 Fe C25 126.08(12)
C12 Fe C21 121.83(12)
C15 Fe C21 124.50(12)
C22 Fe C21 39.79(13)
C14 Fe C21 160.95(13)
C25 Fe C21 39.53(13)
C12 Fe C13 40.05(11)
C15 Fe C13 66.77(11)
C22 Fe C13 123.37(13)
C14 Fe C13 39.65(12)
C25 Fe C13 162.26(13)
C21 Fe C13 157.27(14)
C12 Fe C23 126.71(11)
C15 Fe C23 158.10(12)
C22 Fe C23 39.74(12)
C14 Fe C23 124.12(12)
C25 Fe C23 66.21(12)
C21 Fe C23 66.54(12)
C13 Fe C23 110.80(12)
C12 Fe C24 162.85(11)
C15 Fe C24 123.27(11)
C22 Fe C24 66.43(12)
C14 Fe C24 110.69(12)
C25 Fe C24 39.42(13)
C21 Fe C24 66.34(13)
C13 Fe C24 127.08(12)
C23 Fe C24 39.34(11)
C12 Fe C11 39.95(9)
C15 Fe C11 40.08(10)
C22 Fe C11 124.20(11)
C14 Fe C11 67.50(10)
C25 Fe C11 121.21(11)
C21 Fe C11 107.26(11)
C13 Fe C11 67.58(10)
C23 Fe C11 161.23(11)
C24 Fe C11 156.51(11)
C12 C11 C15 105.8(2)
C12 C11 B 127.3(2)
C15 C11 B 126.9(2)
C12 C11 Fe 69.11(13)
C15 C11 Fe 69.11(13)
B C11 Fe 125.09(16)
C13 C12 C11 109.4(2)
C13 C12 Fe 70.21(15)
C11 C12 Fe 70.94(13)
C13 C12 H12 125.3
C11 C12 H12 125.3
Fe C12 H12 125.1
C14 C13 C12 107.5(2)
C14 C13 Fe 70.12(15)
C12 C13 Fe 69.74(15)
C14 C13 H13 126.2
C12 C13 H13 126.2
Fe C13 H13 125.5
C13 C14 C15 108.0(2)
C13 C14 Fe 70.23(16)
C15 C14 Fe 69.97(14)
C13 C14 H14 126.0
C15 C14 H14 126.0
Fe C14 H14 125.4
C14 C15 C11 109.3(2)
C14 C15 Fe 70.19(15)
C11 C15 Fe 70.81(13)
C14 C15 H15 125.4
C11 C15 H15 125.4
Fe C15 H15 125.2
C25 C21 C22 107.8(3)
C25 C21 Fe 70.20(16)
C22 C21 Fe 69.96(16)
C25 C21 H21 126.1
C22 C21 H21 126.1
Fe C21 H21 125.3
C23 C22 C21 107.7(3)
C23 C22 Fe 70.36(15)
C21 C22 Fe 70.25(16)
C23 C22 H22 126.2
C21 C22 H22 126.2
Fe C22 H22 124.8
C24 C23 C22 108.0(3)
C24 C23 Fe 70.37(15)
C22 C23 Fe 69.89(15)
C24 C23 H23 126.0
C22 C23 H23 126.0
Fe C23 H23 125.3
C23 C24 C25 108.2(3)
C23 C24 Fe 70.29(15)
C25 C24 Fe 70.13(15)
C23 C24 H24 125.9
C25 C24 H24 125.9
Fe C24 H24 125.3
C24 C25 C21 108.3(3)
C24 C25 Fe 70.45(16)
C21 C25 Fe 70.27(15)
C24 C25 H25 125.8
C21 C25 H25 125.8
Fe C25 H25 125.0
F2 B F1 108.7(2)
F2 B F3 108.2(2)
F1 B F3 107.7(2)
F2 B C11 110.6(2)
F1 B C11 112.1(2)
F3 B C11 109.4(2)

loop_
_geom_bond_atom_site_label_1
_geom_bond_atom_site_label_2
_geom_bond_site_symmetry_2
_geom_bond_distance
_geom_bond_publ_flag
Fe C12 . 2.077(2) ?
Fe C15 . 2.079(2) ?
Fe C22 . 2.079(3) ?
Fe C14 . 2.082(3) ?
Fe C25 . 2.082(3) ?
Fe C21 . 2.083(3) ?
Fe C13 . 2.083(3) ?
Fe C23 . 2.085(3) ?
Fe C24 . 2.086(3) ?
Fe C11 . 2.102(2) ?
F1 B . 1.397(3) ?
F2 B . 1.396(3) ?
F3 B . 1.408(3) ?
C11 C12 . 1.428(3) ?
C11 C15 . 1.433(4) ?
C11 B . 1.616(4) ?
C12 C13 . 1.425(4) ?
C12 H12 . 0.9500 ?
C13 C14 . 1.413(4) ?
C13 H13 . 0.9500 ?
C14 C15 . 1.418(4) ?
C14 H14 . 0.9500 ?
C15 H15 . 0.9500 ?
C21 C25 . 1.408(5) ?
C21 C22 . 1.416(5) ?
C21 H21 . 0.9500 ?
C22 C23 . 1.416(4) ?
C22 H22 . 0.9500 ?
C23 C24 . 1.404(4) ?
C23 H23 . 0.9500 ?
C24 C25 . 1.406(5) ?
C24 H24 . 0.9500 ?
C25 H25 . 0.9500 ?

loop_
_geom_hbond_atom_site_label_D
_geom_hbond_atom_site_label_H
_geom_hbond_atom_site_label_A
_geom_hbond_site_symmetry_A
_geom_hbond_distance_DH
_geom_hbond_distance_HA
_geom_hbond_distance_DA
_geom_hbond_angle_DHA
_geom_hbond_publ_flag
C12 H12 F1 3_556 0.95 2.43 3.168(3) 135 yes
C13 H13 F2 4_565 0.95 2.24 3.138(3) 158 yes
C23 H23 F3 4_665 0.95 2.58 3.455(4) 154 yes
C24 H24 F2 2_556 0.95 2.53 3.232(4) 130 yes

loop_
_geom_torsion_atom_site_label_1
_geom_torsion_atom_site_label_2
_geom_torsion_atom_site_label_3
_geom_torsion_atom_site_label_4
_geom_torsion
C15 Fe C11 C12 117.2(2)
C22 Fe C11 C12 -78.91(19)
C14 Fe C11 C12 80.21(17)
C25 Fe C11 C12 -160.17(16)
C21 Fe C11 C12 -119.29(17)
C13 Fe C11 C12 37.14(17)
C23 Fe C11 C12 -51.7(4)
C24 Fe C11 C12 170.6(3)
C12 Fe C11 C15 -117.2(2)
C22 Fe C11 C15 163.89(16)
C14 Fe C11 C15 -37.00(16)
C25 Fe C11 C15 82.62(18)
C21 Fe C11 C15 123.50(17)
C13 Fe C11 C15 -80.07(17)
C23 Fe C11 C15 -168.9(3)
C24 Fe C11 C15 53.3(3)
C12 Fe C11 B 121.6(3)
C15 Fe C11 B -121.2(3)
C22 Fe C11 B 42.7(2)
C14 Fe C11 B -158.2(2)
C25 Fe C11 B -38.6(2)
C21 Fe C11 B 2.3(2)
C13 Fe C11 B 158.7(2)
C23 Fe C11 B 69.9(4)
C24 Fe C11 B -67.9(4)
C15 C11 C12 C13 -0.2(3)
B C11 C12 C13 -178.8(2)
Fe C11 C12 C13 -59.92(17)
C15 C11 C12 Fe 59.71(15)
B C11 C12 Fe -118.9(2)
C15 Fe C12 C13 81.22(17)
C22 Fe C12 C13 -119.42(18)
C14 Fe C12 C13 37.66(17)
C25 Fe C12 C13 165.4(3)
C21 Fe C12 C13 -161.56(18)
C23 Fe C12 C13 -78.5(2)
C24 Fe C12 C13 -47.4(4)
C11 Fe C12 C13 119.8(2)
C15 Fe C12 C11 -38.61(15)
C22 Fe C12 C11 120.75(17)
C14 Fe C12 C11 -82.17(16)
C25 Fe C12 C11 45.6(3)
C21 Fe C12 C11 78.62(18)
C13 Fe C12 C11 -119.8(2)
C23 Fe C12 C11 161.63(16)
C24 Fe C12 C11 -167.2(3)
C11 C12 C13 C14 0.2(3)
Fe C12 C13 C14 -60.21(18)
C11 C12 C13 Fe 60.37(17)
C12 Fe C13 C14 118.4(2)
C15 Fe C13 C14 37.67(16)
C22 Fe C13 C14 -161.54(17)
C25 Fe C13 C14 -42.0(4)
C21 Fe C13 C14 162.4(3)
C23 Fe C13 C14 -118.82(17)
C24 Fe C13 C14 -77.4(2)
C11 Fe C13 C14 81.31(16)
C15 Fe C13 C12 -80.70(16)
C22 Fe C13 C12 80.09(18)
C14 Fe C13 C12 -118.4(2)
C25 Fe C13 C12 -160.4(3)
C21 Fe C13 C12 44.1(4)
C23 Fe C13 C12 122.81(16)
C24 Fe C13 C12 164.22(15)
C11 Fe C13 C12 -37.06(14)
C12 C13 C14 C15 0.0(3)
Fe C13 C14 C15 -60.01(18)
C12 C13 C14 Fe 59.97(18)
C12 Fe C14 C13 -38.03(15)
C15 Fe C14 C13 -118.8(2)
C22 Fe C14 C13 45.6(4)
C25 Fe C14 C13 165.38(17)
C21 Fe C14 C13 -159.1(3)
C23 Fe C14 C13 81.64(19)
C24 Fe C14 C13 123.67(17)
C11 Fe C14 C13 -81.54(17)
C12 Fe C14 C15 80.73(17)
C22 Fe C14 C15 164.4(3)
C25 Fe C14 C15 -75.9(2)
C21 Fe C14 C15 -40.3(4)
C13 Fe C14 C15 118.8(2)
C23 Fe C14 C15 -159.60(16)
C24 Fe C14 C15 -117.57(17)
C11 Fe C14 C15 37.22(15)
C13 C14 C15 C11 -0.1(3)
Fe C14 C15 C11 -60.27(17)
C13 C14 C15 Fe 60.17(18)
C12 C11 C15 C14 0.2(3)
B C11 C15 C14 178.8(2)
Fe C11 C15 C14 59.89(17)
C12 C11 C15 Fe -59.70(15)
B C11 C15 Fe 118.9(2)
C12 Fe C15 C14 -81.29(18)
C22 Fe C15 C14 -162.8(3)
C25 Fe C15 C14 124.01(18)
C21 Fe C15 C14 165.15(18)
C13 Fe C15 C14 -37.50(17)
C23 Fe C15 C14 50.7(3)
C24 Fe C15 C14 82.7(2)
C11 Fe C15 C14 -119.8(2)
C12 Fe C15 C11 38.49(14)
C22 Fe C15 C11 -43.0(4)
C14 Fe C15 C11 119.8(2)
C25 Fe C15 C11 -116.21(16)
C21 Fe C15 C11 -75.07(18)
C13 Fe C15 C11 82.28(16)
C23 Fe C15 C11 170.5(3)
C24 Fe C15 C11 -157.52(15)
C12 Fe C21 C25 -159.66(17)
C15 Fe C21 C25 -77.8(2)
C22 Fe C21 C25 118.4(3)
C14 Fe C21 C25 -47.6(4)
C13 Fe C21 C25 168.6(3)
C23 Fe C21 C25 80.5(2)
C24 Fe C21 C25 37.42(18)
C11 Fe C21 C25 -118.42(18)
C12 Fe C21 C22 81.9(2)
C15 Fe C21 C22 163.78(17)
C14 Fe C21 C22 -166.0(3)
C25 Fe C21 C22 -118.4(3)
C13 Fe C21 C22 50.1(4)
C23 Fe C21 C22 -37.94(17)
C24 Fe C21 C22 -81.03(19)
C11 Fe C21 C22 123.14(17)
C25 C21 C22 C23 0.4(3)
Fe C21 C22 C23 60.71(19)
C25 C21 C22 Fe -60.31(19)
C12 Fe C22 C23 124.85(17)
C15 Fe C22 C23 -161.2(3)
C14 Fe C22 C23 49.6(4)
C25 Fe C22 C23 -80.5(2)
C21 Fe C22 C23 -118.1(3)
C13 Fe C22 C23 82.7(2)
C24 Fe C22 C23 -37.33(18)
C11 Fe C22 C23 166.70(16)
C12 Fe C22 C21 -117.06(18)
C15 Fe C22 C21 -43.1(4)
C14 Fe C22 C21 167.7(3)
C25 Fe C22 C21 37.60(19)
C13 Fe C22 C21 -159.21(18)
C23 Fe C22 C21 118.1(3)
C24 Fe C22 C21 80.8(2)
C11 Fe C22 C21 -75.2(2)
C21 C22 C23 C24 -0.3(3)
Fe C22 C23 C24 60.29(19)
C21 C22 C23 Fe -60.64(19)
C12 Fe C23 C24 166.06(18)
C15 Fe C23 C24 44.4(4)
C22 Fe C23 C24 -118.7(3)
C14 Fe C23 C24 81.2(2)
C25 Fe C23 C24 -37.44(19)
C21 Fe C23 C24 -80.8(2)
C13 Fe C23 C24 123.6(2)
C11 Fe C23 C24 -155.0(3)
C12 Fe C23 C22 -75.2(2)
C15 Fe C23 C22 163.1(3)
C14 Fe C23 C22 -160.10(18)
C25 Fe C23 C22 81.3(2)
C21 Fe C23 C22 37.98(18)
C13 Fe C23 C22 -117.62(19)
C24 Fe C23 C22 118.7(3)
C11 Fe C23 C22 -36.2(4)
C22 C23 C24 C25 0.2(3)
Fe C23 C24 C25 60.15(19)
C22 C23 C24 Fe -59.99(19)
C12 Fe C24 C23 -40.9(5)
C15 Fe C24 C23 -161.81(17)
C22 Fe C24 C23 37.71(18)
C14 Fe C24 C23 -119.03(19)
C25 Fe C24 C23 118.8(3)
C21 Fe C24 C23 81.3(2)
C13 Fe C24 C23 -77.3(2)
C11 Fe C24 C23 160.0(2)
C12 Fe C24 C25 -159.7(3)
C15 Fe C24 C25 79.4(2)
C22 Fe C24 C25 -81.1(2)
C14 Fe C24 C25 122.14(18)
C21 Fe C24 C25 -37.52(18)
C13 Fe C24 C25 163.88(18)
C23 Fe C24 C25 -118.8(3)
C11 Fe C24 C25 41.2(3)
C23 C24 C25 C21 0.1(3)
Fe C24 C25 C21 60.34(19)
C23 C24 C25 Fe -60.25(19)
C22 C21 C25 C24 -0.3(3)
Fe C21 C25 C24 -60.46(19)
C22 C21 C25 Fe 60.15(19)
C12 Fe C25 C24 165.4(2)
C15 Fe C25 C24 -119.64(17)
C22 Fe C25 C24 80.93(19)
C14 Fe C25 C24 -78.6(2)
C21 Fe C25 C24 118.8(3)
C13 Fe C25 C24 -46.6(4)
C23 Fe C25 C24 37.37(17)
C11 Fe C25 C24 -162.12(16)
C12 Fe C25 C21 46.7(4)
C15 Fe C25 C21 121.58(19)
C22 Fe C25 C21 -37.85(19)
C14 Fe C25 C21 162.66(17)
C13 Fe C25 C21 -165.4(3)
C23 Fe C25 C21 -81.4(2)
C24 Fe C25 C21 -118.8(3)
C11 Fe C25 C21 79.1(2)
C12 C11 B F2 155.8(2)
C15 C11 B F2 -22.5(3)
Fe C11 B F2 66.6(3)
C12 C11 B F1 34.3(3)
C15 C11 B F1 -143.9(2)
Fe C11 B F1 -54.9(3)
C12 C11 B F3 -85.0(3)
C15 C11 B F3 96.7(3)
Fe C11 B F3 -174.28(16)
